data_2226329
loop_
_publ_author_name
'Raza, Abdul Rauf'
'Sultan, Aeysha'
'Tahir, M. Nawaz'

_publ_section_title
;
 4-Hydroxy-2-methyl-3,4-diphenylcyclopent-2-en-1-one
;
_journal_coeditor_code WM2348
_journal_issue 6
_journal_name_full 'Acta Crystallographica Section E'
_journal_page_first o1465
_journal_paper_doi 10.1107/S1600536810019112
_journal_volume 66
_journal_year 2010
_chemical_formula_iupac 'C18 H16 O2'
_chemical_formula_moiety 'C18 H16 O2'
_chemical_formula_sum 'C18 H16 O2'
_chemical_formula_weight 264.31
_chemical_name_systematic
;
4-Hydroxy-2-methyl-3,4-diphenylcyclopent-2-en-1-one
;
_space_group_IT_number 33
_symmetry_cell_setting orthorhombic
_symmetry_space_group_name_Hall 'P 2c -2n'
_symmetry_space_group_name_H-M 'P n a 21'
_atom_sites_solution_hydrogens geom
_atom_sites_solution_primary direct
_atom_sites_solution_secondary difmap
_audit_creation_method SHELXL-97
_cell_angle_alpha 90
_cell_angle_beta 90
_cell_angle_gamma 90
_cell_formula_units_Z 8
_cell_length_a 12.5098(4)
_cell_length_b 13.1453(5)
_cell_length_c 17.5292(7)
_cell_measurement_reflns_used 1864
_cell_measurement_temperature 296(2)
_cell_measurement_theta_max 27.95
_cell_measurement_theta_min 2.28
_cell_volume 2882.59(18)
_computing_cell_refinement 'SAINT (Bruker, 2007)'
_computing_data_collection 'APEX2 (Bruker, 2007)'
_computing_data_reduction 'SAINT (Bruker, 2007)'
_computing_molecular_graphics 'ORTEP-3 for Windows (Farrugia, 1997) and PLATON (Spek, 2009)'
_computing_publication_material
;
WinGX (Farrugia, 1999) and PLATON (Spek, 2009)
;
_computing_structure_refinement 'SHELXL97 (Sheldrick, 2008)'
_computing_structure_solution 'SHELXS97 (Sheldrick, 2008)'
_diffrn_ambient_temperature 296(2)
_diffrn_detector_area_resol_mean 7.50
_diffrn_measured_fraction_theta_full 0.994
_diffrn_measured_fraction_theta_max 0.994
_diffrn_measurement_device_type 'Bruker Kappa APEXII CCD'
_diffrn_measurement_method \w-scans
_diffrn_radiation_monochromator graphite
_diffrn_radiation_source 'fine-focus sealed tube'
_diffrn_radiation_type MoK\a
_diffrn_radiation_wavelength 0.71073
_diffrn_reflns_av_R_equivalents 0.0435
_diffrn_reflns_av_sigmaI/netI 0.0492
_diffrn_reflns_limit_h_max 15
_diffrn_reflns_limit_h_min -16
_diffrn_reflns_limit_k_max 17
_diffrn_reflns_limit_k_min -14
_diffrn_reflns_limit_l_max 23
_diffrn_reflns_limit_l_min -21
_diffrn_reflns_number 14465
_diffrn_reflns_theta_full 27.87
_diffrn_reflns_theta_max 27.87
_diffrn_reflns_theta_min 2.25
_diffrn_standards_number 0
_exptl_absorpt_coefficient_mu 0.078
_exptl_absorpt_correction_T_max 0.988
_exptl_absorpt_correction_T_min 0.979
_exptl_absorpt_correction_type multi-scan
_exptl_absorpt_process_details '(SADABS; Bruker, 2005)'
_exptl_crystal_colour colorless
_exptl_crystal_density_diffrn 1.218
_exptl_crystal_density_method 'not measured'
_exptl_crystal_description prism
_exptl_crystal_F_000 1120
_exptl_crystal_size_max 0.34
_exptl_crystal_size_mid 0.24
_exptl_crystal_size_min 0.20
_refine_diff_density_max 0.177
_refine_diff_density_min -0.208
_refine_ls_goodness_of_fit_ref 0.994
_refine_ls_hydrogen_treatment constr
_refine_ls_matrix_type full
_refine_ls_number_parameters 365
_refine_ls_number_reflns 3529
_refine_ls_number_restraints 1
_refine_ls_restrained_S_all 0.994
_refine_ls_R_factor_all 0.0892
_refine_ls_R_factor_gt 0.0479
_refine_ls_shift/su_max 0.000
_refine_ls_shift/su_mean 0.000
_refine_ls_structure_factor_coef Fsqd
_refine_ls_weighting_details 'calc w=1/[\s^2^(Fo^2^)+(0.0593P)^2^] where P=(Fo^2^+2Fc^2^)/3'
_refine_ls_weighting_scheme calc
_refine_ls_wR_factor_gt 0.0980
_refine_ls_wR_factor_ref 0.1145
_reflns_number_gt 2258
_reflns_number_total 3529
_reflns_threshold_expression I>2\s(I)
_cod_data_source_file wm2348.cif
_cod_data_source_block I
_cod_database_code 2226329
_cod_database_fobs_code 2226329

loop_
_symmetry_equiv_pos_site_id
_symmetry_equiv_pos_as_xyz
1 x,y,z
2 -x,-y,1/2+z
3 1/2-x,1/2+y,1/2+z
4 1/2+x,1/2-y,z

loop_
_atom_site_aniso_label
_atom_site_aniso_U_11
_atom_site_aniso_U_22
_atom_site_aniso_U_33
_atom_site_aniso_U_12
_atom_site_aniso_U_13
_atom_site_aniso_U_23
O1 0.0357(10) 0.0371(12) 0.0662(18) -0.0001(8) 0.0019(12) 0.0014(12)
O2 0.0280(11) 0.0599(14) 0.0817(18) 0.0063(9) -0.0022(11) 0.0020(14)
C1 0.0258(14) 0.0482(19) 0.043(2) -0.0009(12) 0.0025(14) 0.0055(16)
C2 0.060(2) 0.060(2) 0.053(3) -0.0002(16) -0.0040(18) -0.004(2)
C3 0.078(3) 0.087(3) 0.062(3) -0.014(2) 0.001(2) -0.023(3)
C4 0.049(2) 0.136(5) 0.050(3) -0.011(2) -0.006(2) -0.022(3)
C5 0.058(3) 0.117(4) 0.048(3) 0.024(2) -0.010(2) 0.004(3)
C6 0.0484(19) 0.073(2) 0.045(3) 0.0121(16) 0.0026(18) 0.006(2)
C7 0.0253(13) 0.0386(16) 0.047(2) 0.0008(11) 0.0029(13) 0.0049(16)
C8 0.0248(14) 0.0534(18) 0.057(3) -0.0038(12) 0.0051(15) 0.0062(18)
C9 0.0273(14) 0.0472(17) 0.051(2) -0.0003(12) -0.0058(14) -0.0058(16)
C10 0.0335(15) 0.0425(17) 0.044(2) 0.0016(12) -0.0026(14) -0.0009(16)
C11 0.0306(15) 0.0367(16) 0.042(2) -0.0015(12) -0.0013(13) -0.0026(15)
C12 0.0329(14) 0.0421(16) 0.039(2) 0.0000(12) 0.0014(13) 0.0024(15)
C13 0.0487(19) 0.047(2) 0.085(3) -0.0106(14) 0.018(2) -0.010(2)
C14 0.064(3) 0.066(2) 0.091(3) -0.0256(19) 0.021(2) -0.008(2)
C15 0.043(2) 0.086(3) 0.075(3) -0.0148(18) 0.0161(19) 0.004(3)
C16 0.055(2) 0.071(3) 0.048(2) 0.0021(17) 0.0159(17) -0.005(2)
C17 0.0449(18) 0.056(2) 0.045(2) -0.0098(16) -0.0007(16) -0.003(2)
C18 0.051(2) 0.065(2) 0.065(3) 0.0029(16) -0.0041(18) 0.013(2)
O3 0.0382(11) 0.0381(12) 0.075(2) -0.0022(8) 0.0027(12) 0.0010(12)
O4 0.0305(11) 0.0577(14) 0.0851(19) -0.0060(9) 0.0001(12) 0.0028(14)
C19 0.0303(15) 0.050(2) 0.047(2) -0.0014(13) 0.0077(15) -0.0055(18)
C20 0.0472(19) 0.054(2) 0.056(3) 0.0059(14) -0.0024(16) -0.0032(19)
C21 0.063(2) 0.072(3) 0.069(3) 0.0117(19) -0.001(2) 0.009(2)
C22 0.054(2) 0.114(4) 0.061(3) 0.009(2) -0.011(2) 0.015(3)
C23 0.062(3) 0.101(4) 0.067(4) -0.019(2) -0.012(2) -0.011(3)
C24 0.049(2) 0.060(2) 0.070(3) -0.0106(16) -0.011(2) -0.007(2)
C25 0.0293(14) 0.0389(16) 0.054(3) -0.0001(12) 0.0020(14) 0.0003(18)
C26 0.0306(14) 0.0524(18) 0.059(3) 0.0022(13) -0.0002(16) -0.0030(19)
C27 0.0305(14) 0.0415(16) 0.055(2) 0.0023(12) -0.0059(14) 0.0084(16)
C28 0.0348(15) 0.0364(16) 0.051(2) -0.0006(12) -0.0049(14) 0.0046(16)
C29 0.0334(15) 0.0346(16) 0.047(2) 0.0021(12) 0.0010(14) 0.0033(16)
C30 0.0329(14) 0.0458(17) 0.043(2) -0.0047(12) 0.0013(14) -0.0108(16)
C31 0.0549(19) 0.052(2) 0.064(3) 0.0044(15) 0.0124(19) 0.0007(19)
C32 0.050(2) 0.081(3) 0.090(3) 0.0193(19) 0.016(2) -0.009(3)
C33 0.049(2) 0.094(3) 0.073(3) -0.009(2) 0.025(2) -0.019(3)
C34 0.069(2) 0.076(3) 0.052(3) -0.025(2) 0.022(2) -0.015(2)
C35 0.0527(19) 0.0537(19) 0.042(2) -0.0100(16) 0.0073(16) -0.005(2)
C36 0.0506(19) 0.052(2) 0.062(2) -0.0052(14) -0.0058(17) -0.005(2)

loop_
_atom_site_type_symbol
_atom_site_label
_atom_site_fract_x
_atom_site_fract_y
_atom_site_fract_z
_atom_site_U_iso_or_equiv
_atom_site_thermal_displace_type
_atom_site_calc_flag
_atom_site_refinement_flags
_atom_site_occupancy
O O1 0.43730(14) 0.83610(14) 0.23156(15) 0.0463(8) Uani . . 1.000
O O2 0.71910(14) 0.61202(16) 0.24487(17) 0.0565(8) Uani . . 1.000
C C1 0.40828(19) 0.7000(2) 0.13864(19) 0.0390(10) Uani . . 1.000
C C2 0.4119(3) 0.5988(3) 0.1175(2) 0.0577(14) Uani . . 1.000
C C3 0.3602(3) 0.5670(3) 0.0516(3) 0.0757(17) Uani . . 1.000
C C4 0.3048(3) 0.6343(4) 0.0076(3) 0.078(2) Uani . . 1.000
C C5 0.3014(3) 0.7344(4) 0.0279(3) 0.0743(19) Uani . . 1.000
C C6 0.3533(2) 0.7671(3) 0.0928(2) 0.0555(14) Uani . . 1.000
C C7 0.4671(2) 0.7358(2) 0.2095(2) 0.0370(10) Uani . . 1.000
C C8 0.58990(19) 0.7350(2) 0.1973(3) 0.0451(13) Uani . . 1.000
C C9 0.6291(2) 0.6478(2) 0.2462(2) 0.0418(10) Uani . . 1.000
C C10 0.5418(2) 0.6131(2) 0.29581(19) 0.0400(10) Uani . . 1.000
C C11 0.4522(2) 0.6621(2) 0.2763(2) 0.0364(10) Uani . . 1.000
C C12 0.3469(2) 0.6473(2) 0.31338(19) 0.0380(10) Uani . . 1.000
C C13 0.2870(2) 0.5598(2) 0.3005(3) 0.0602(14) Uani . . 1.000
C C14 0.1906(3) 0.5460(3) 0.3375(3) 0.0737(16) Uani . . 1.000
C C15 0.1529(3) 0.6174(3) 0.3867(3) 0.0680(16) Uani . . 1.000
C C16 0.2094(3) 0.7036(3) 0.3992(2) 0.0580(14) Uani . . 1.000
C C17 0.3062(2) 0.7196(3) 0.3627(2) 0.0486(11) Uani . . 1.000
C C18 0.5604(3) 0.5369(3) 0.3565(2) 0.0603(14) Uani . . 1.000
O O3 0.32467(15) 0.33328(14) 0.20448(16) 0.0504(9) Uani . . 1.000
O O4 0.04405(14) 0.10816(16) 0.19042(16) 0.0578(9) Uani . . 1.000
C C19 0.3572(2) 0.1967(2) 0.2955(2) 0.0424(11) Uani . . 1.000
C C20 0.3643(3) 0.0942(3) 0.3135(2) 0.0524(14) Uani . . 1.000
C C21 0.4182(3) 0.0620(3) 0.3771(3) 0.0680(16) Uani . . 1.000
C C22 0.4655(3) 0.1303(4) 0.4252(3) 0.0763(18) Uani . . 1.000
C C23 0.4582(3) 0.2321(4) 0.4091(3) 0.077(2) Uani . . 1.000
C C24 0.4038(3) 0.2651(3) 0.3451(3) 0.0597(14) Uani . . 1.000
C C25 0.2960(2) 0.2323(2) 0.2249(2) 0.0407(12) Uani . . 1.000
C C26 0.1746(2) 0.2301(3) 0.2379(3) 0.0473(13) Uani . . 1.000
C C27 0.1345(2) 0.1439(2) 0.1897(2) 0.0423(10) Uani . . 1.000
C C28 0.2211(2) 0.1101(2) 0.1395(2) 0.0407(10) Uani . . 1.000
C C29 0.3113(2) 0.1595(2) 0.1582(2) 0.0383(10) Uani . . 1.000
C C30 0.4168(2) 0.1482(2) 0.1203(2) 0.0406(10) Uani . . 1.000
C C31 0.4777(3) 0.0610(3) 0.1311(2) 0.0570(14) Uani . . 1.000
C C32 0.5755(3) 0.0508(3) 0.0950(3) 0.0737(16) Uani . . 1.000
C C33 0.6132(3) 0.1264(3) 0.0488(3) 0.0720(16) Uani . . 1.000
C C34 0.5541(3) 0.2128(3) 0.0372(2) 0.0657(16) Uani . . 1.000
C C35 0.4561(3) 0.2232(3) 0.0731(2) 0.0495(11) Uani . . 1.000
C C36 0.2035(2) 0.0339(3) 0.0767(2) 0.0549(11) Uani . . 1.000
H H1 0.37229 0.83885 0.23720 0.0694 Uiso . . 1.000
H H2 0.44895 0.55212 0.14727 0.0694 Uiso . . 1.000
H H3 0.36338 0.49889 0.03733 0.0908 Uiso . . 1.000
H H4 0.26950 0.61204 -0.03606 0.0940 Uiso . . 1.000
H H5 0.26397 0.78070 -0.00210 0.0893 Uiso . . 1.000
H H6 0.35112 0.83560 0.10579 0.0662 Uiso . . 1.000
H H8A 0.60733 0.72363 0.14405 0.0539 Uiso . . 1.000
H H8B 0.62148 0.79875 0.21358 0.0539 Uiso . . 1.000
H H13 0.31190 0.51047 0.26691 0.0725 Uiso . . 1.000
H H14 0.15113 0.48720 0.32866 0.0883 Uiso . . 1.000
H H15 0.08826 0.60711 0.41176 0.0817 Uiso . . 1.000
H H16 0.18311 0.75244 0.43268 0.0693 Uiso . . 1.000
H H17 0.34399 0.77943 0.37133 0.0582 Uiso . . 1.000
H H18A 0.50312 0.53975 0.39288 0.0903 Uiso . . 1.000
H H18B 0.62685 0.55134 0.38169 0.0903 Uiso . . 1.000
H H18C 0.56338 0.47018 0.33435 0.0903 Uiso . . 1.000
H H3A 0.38994 0.33785 0.20188 0.0757 Uiso . . 1.000
H H20 0.33191 0.04649 0.28184 0.0629 Uiso . . 1.000
H H21 0.42273 -0.00718 0.38764 0.0816 Uiso . . 1.000
H H22 0.50206 0.10802 0.46821 0.0916 Uiso . . 1.000
H H23 0.49005 0.27928 0.44142 0.0916 Uiso . . 1.000
H H24 0.39849 0.33448 0.33533 0.0717 Uiso . . 1.000
H H26A 0.15832 0.21841 0.29130 0.0566 Uiso . . 1.000
H H26B 0.14231 0.29382 0.22223 0.0566 Uiso . . 1.000
H H31 0.45260 0.00941 0.16270 0.0682 Uiso . . 1.000
H H32 0.61587 -0.00786 0.10233 0.0885 Uiso . . 1.000
H H33 0.67917 0.11914 0.02495 0.0865 Uiso . . 1.000
H H34 0.57969 0.26405 0.00554 0.0785 Uiso . . 1.000
H H35 0.41603 0.28192 0.06520 0.0591 Uiso . . 1.000
H H36A 0.27081 0.01691 0.05371 0.0824 Uiso . . 1.000
H H36B 0.15696 0.06259 0.03878 0.0824 Uiso . . 1.000
H H36C 0.17141 -0.02639 0.09744 0.0824 Uiso . . 1.000

loop_
_atom_type_symbol
_atom_type_description
_atom_type_scat_dispersion_real
_atom_type_scat_dispersion_imag
_atom_type_scat_source
O O 0.0106 0.0060 'International Tables Vol C Tables 4.2.6.8 and 6.1.1.4'
H H 0.0000 0.0000 'International Tables Vol C Tables 4.2.6.8 and 6.1.1.4'
C C 0.0033 0.0016 'International Tables Vol C Tables 4.2.6.8 and 6.1.1.4'

loop_
_geom_angle_atom_site_label_1
_geom_angle_atom_site_label_2
_geom_angle_atom_site_label_3
_geom_angle_site_symmetry_1
_geom_angle_site_symmetry_2
_geom_angle_site_symmetry_3
_geom_angle
_geom_angle_publ_flag
C7 O1 H1 . . . 109.00 no
C25 O3 H3A . . . 110.00 no
C2 C1 C6 . . . 118.5(3) no
C6 C1 C7 . . . 121.4(3) no
C2 C1 C7 . . . 120.1(3) no
C1 C2 C3 . . . 119.9(3) no
C2 C3 C4 . . . 120.8(4) no
C3 C4 C5 . . . 119.6(5) no
C4 C5 C6 . . . 120.1(4) no
C1 C6 C5 . . . 121.1(4) no
O1 C7 C8 . . . 107.6(2) no
O1 C7 C1 . . . 112.5(2) no
C1 C7 C11 . . . 111.8(2) no
C8 C7 C11 . . . 102.8(2) no
O1 C7 C11 . . . 110.3(3) no
C1 C7 C8 . . . 111.4(3) no
C7 C8 C9 . . . 104.4(3) no
O2 C9 C10 . . . 125.3(3) no
O2 C9 C8 . . . 125.5(3) no
C8 C9 C10 . . . 109.3(2) no
C11 C10 C18 . . . 129.9(3) no
C9 C10 C18 . . . 121.3(3) no
C9 C10 C11 . . . 108.8(3) no
C7 C11 C10 . . . 113.5(2) no
C7 C11 C12 . . . 121.8(2) no
C10 C11 C12 . . . 124.7(3) no
C11 C12 C13 . . . 121.1(3) no
C13 C12 C17 . . . 118.1(3) no
C11 C12 C17 . . . 120.8(2) no
C12 C13 C14 . . . 120.2(4) no
C13 C14 C15 . . . 120.7(4) no
C14 C15 C16 . . . 120.0(4) no
C15 C16 C17 . . . 120.6(4) no
C12 C17 C16 . . . 120.4(3) no
C3 C2 H2 . . . 120.00 no
C1 C2 H2 . . . 120.00 no
C4 C3 H3 . . . 120.00 no
C2 C3 H3 . . . 120.00 no
C5 C4 H4 . . . 120.00 no
C3 C4 H4 . . . 120.00 no
C4 C5 H5 . . . 120.00 no
C6 C5 H5 . . . 120.00 no
C1 C6 H6 . . . 119.00 no
C5 C6 H6 . . . 119.00 no
C7 C8 H8B . . . 111.00 no
C9 C8 H8A . . . 111.00 no
C9 C8 H8B . . . 111.00 no
H8A C8 H8B . . . 109.00 no
C7 C8 H8A . . . 111.00 no
C12 C13 H13 . . . 120.00 no
C14 C13 H13 . . . 120.00 no
C15 C14 H14 . . . 120.00 no
C13 C14 H14 . . . 120.00 no
C16 C15 H15 . . . 120.00 no
C14 C15 H15 . . . 120.00 no
C15 C16 H16 . . . 120.00 no
C17 C16 H16 . . . 120.00 no
C12 C17 H17 . . . 120.00 no
C16 C17 H17 . . . 120.00 no
C10 C18 H18B . . . 109.00 no
C10 C18 H18C . . . 110.00 no
H18A C18 H18B . . . 109.00 no
H18A C18 H18C . . . 109.00 no
H18B C18 H18C . . . 109.00 no
C10 C18 H18A . . . 110.00 no
C20 C19 C24 . . . 117.6(3) no
C24 C19 C25 . . . 121.5(3) no
C20 C19 C25 . . . 120.9(3) no
C19 C20 C21 . . . 121.1(3) no
C20 C21 C22 . . . 120.8(4) no
C21 C22 C23 . . . 119.1(5) no
C22 C23 C24 . . . 120.4(4) no
C19 C24 C23 . . . 121.0(4) no
O3 C25 C19 . . . 111.3(2) no
O3 C25 C26 . . . 107.7(2) no
C19 C25 C26 . . . 111.7(3) no
C19 C25 C29 . . . 111.5(2) no
C26 C25 C29 . . . 103.1(3) no
O3 C25 C29 . . . 111.2(3) no
C25 C26 C27 . . . 105.2(3) no
O4 C27 C26 . . . 126.4(3) no
O4 C27 C28 . . . 125.0(3) no
C26 C27 C28 . . . 108.7(2) no
C27 C28 C36 . . . 122.2(2) no
C29 C28 C36 . . . 128.6(3) no
C27 C28 C29 . . . 109.2(3) no
C25 C29 C28 . . . 112.7(2) no
C28 C29 C30 . . . 126.1(3) no
C25 C29 C30 . . . 121.2(2) no
C29 C30 C31 . . . 120.6(3) no
C31 C30 C35 . . . 118.5(3) no
C29 C30 C35 . . . 121.0(3) no
C30 C31 C32 . . . 120.2(3) no
C31 C32 C33 . . . 120.4(4) no
C32 C33 C34 . . . 120.3(4) no
C33 C34 C35 . . . 119.5(4) no
C30 C35 C34 . . . 121.2(3) no
C19 C20 H20 . . . 119.00 no
C21 C20 H20 . . . 119.00 no
C20 C21 H21 . . . 120.00 no
C22 C21 H21 . . . 120.00 no
C21 C22 H22 . . . 120.00 no
C23 C22 H22 . . . 121.00 no
C22 C23 H23 . . . 120.00 no
C24 C23 H23 . . . 120.00 no
C19 C24 H24 . . . 120.00 no
C23 C24 H24 . . . 119.00 no
C25 C26 H26A . . . 111.00 no
C25 C26 H26B . . . 111.00 no
C27 C26 H26A . . . 111.00 no
C27 C26 H26B . . . 111.00 no
H26A C26 H26B . . . 109.00 no
C30 C31 H31 . . . 120.00 no
C32 C31 H31 . . . 120.00 no
C31 C32 H32 . . . 120.00 no
C33 C32 H32 . . . 120.00 no
C32 C33 H33 . . . 120.00 no
C34 C33 H33 . . . 120.00 no
C33 C34 H34 . . . 120.00 no
C35 C34 H34 . . . 120.00 no
C30 C35 H35 . . . 119.00 no
C34 C35 H35 . . . 119.00 no
C28 C36 H36A . . . 109.00 no
C28 C36 H36B . . . 109.00 no
C28 C36 H36C . . . 109.00 no
H36A C36 H36B . . . 109.00 no
H36A C36 H36C . . . 109.00 no
H36B C36 H36C . . . 109.00 no

loop_
_geom_bond_atom_site_label_1
_geom_bond_atom_site_label_2
_geom_bond_site_symmetry_1
_geom_bond_site_symmetry_2
_geom_bond_distance
_geom_bond_publ_flag
O1 C7 . . 1.424(3) no
O2 C9 . . 1.220(3) no
O1 H1 . . 0.8200 no
O3 C25 . . 1.421(3) no
O4 C27 . . 1.225(3) no
O3 H3A . . 0.8200 no
C1 C6 . . 1.377(5) no
C1 C7 . . 1.519(4) no
C1 C2 . . 1.382(5) no
C2 C3 . . 1.388(6) no
C3 C4 . . 1.363(7) no
C4 C5 . . 1.364(7) no
C5 C6 . . 1.379(6) no
C7 C11 . . 1.531(5) no
C7 C8 . . 1.551(4) no
C8 C9 . . 1.513(5) no
C9 C10 . . 1.469(4) no
C10 C11 . . 1.337(4) no
C10 C18 . . 1.480(5) no
C11 C12 . . 1.482(4) no
C12 C17 . . 1.382(5) no
C12 C13 . . 1.391(4) no
C13 C14 . . 1.381(5) no
C14 C15 . . 1.359(6) no
C15 C16 . . 1.353(6) no
C16 C17 . . 1.386(5) no
C2 H2 . . 0.9300 no
C3 H3 . . 0.9300 no
C4 H4 . . 0.9300 no
C5 H5 . . 0.9300 no
C6 H6 . . 0.9300 no
C8 H8B . . 0.9700 no
C8 H8A . . 0.9700 no
C13 H13 . . 0.9300 no
C14 H14 . . 0.9300 no
C15 H15 . . 0.9300 no
C16 H16 . . 0.9300 no
C17 H17 . . 0.9300 no
C18 H18C . . 0.9600 no
C18 H18A . . 0.9600 no
C18 H18B . . 0.9600 no
C19 C20 . . 1.387(5) no
C19 C24 . . 1.380(5) no
C19 C25 . . 1.529(5) no
C20 C21 . . 1.370(6) no
C21 C22 . . 1.366(7) no
C22 C23 . . 1.371(7) no
C23 C24 . . 1.382(7) no
C25 C29 . . 1.523(5) no
C25 C26 . . 1.536(4) no
C26 C27 . . 1.500(5) no
C27 C28 . . 1.465(4) no
C28 C29 . . 1.343(4) no
C28 C36 . . 1.505(5) no
C29 C30 . . 1.485(4) no
C30 C35 . . 1.378(5) no
C30 C31 . . 1.389(5) no
C31 C32 . . 1.384(6) no
C32 C33 . . 1.366(6) no
C33 C34 . . 1.370(6) no
C34 C35 . . 1.385(5) no
C20 H20 . . 0.9300 no
C21 H21 . . 0.9300 no
C22 H22 . . 0.9300 no
C23 H23 . . 0.9300 no
C24 H24 . . 0.9300 no
C26 H26A . . 0.9700 no
C26 H26B . . 0.9700 no
C31 H31 . . 0.9300 no
C32 H32 . . 0.9300 no
C33 H33 . . 0.9300 no
C34 H34 . . 0.9300 no
C35 H35 . . 0.9300 no
C36 H36A . . 0.9600 no
C36 H36B . . 0.9600 no
C36 H36C . . 0.9600 no

loop_
_geom_contact_atom_site_label_1
_geom_contact_atom_site_label_2
_geom_contact_distance
_geom_contact_site_symmetry_1
_geom_contact_site_symmetry_2
_geom_contact_publ_flag
O1 C17 3.212(4) . . no
O1 O2 2.823(3) . 4_465 no
O2 O1 2.823(3) . 4_565 no
O2 C17 3.218(5) . 4_565 no
O3 C35 3.178(5) . . no
O3 O4 2.861(3) . 4_555 no
O4 C35 3.218(5) . 4_455 no
O4 O3 2.861(3) . 4_455 no
O1 H17 2.8100 . . no
O1 H31 2.5900 . 1_565 no
O1 H6 2.4500 . . no
O2 H20 2.6000 . 4_555 no
O2 H18B 2.7800 . . no
O2 H36C 2.8800 . 4_555 no
O2 H1 2.0300 . 4_565 no
O3 H13 2.5800 . . no
O3 H24 2.4700 . . no
O3 H35 2.7800 . . no
O4 H36C 2.8800 . . no
O4 H2 2.5400 . 4_455 no
O4 H3A 2.0600 . 4_455 no
O4 H18C 2.7400 . 4_455 no
C2 C10 3.528(5) . . no
C2 C12 3.586(5) . . no
C2 C9 3.590(5) . . no
C9 C17 3.481(5) . 4_565 no
C9 C2 3.590(5) . . no
C9 C16 3.467(5) . 4_565 no
C10 C2 3.528(5) . . no
C12 C2 3.586(5) . . no
C13 C18 3.571(5) . . no
C16 C9 3.467(5) . 4_465 no
C17 C9 3.481(5) . 4_465 no
C17 O2 3.218(5) . 4_465 no
C17 O1 3.212(4) . . no
C18 C13 3.571(5) . . no
C20 C31 3.525(5) . . no
C20 C30 3.522(5) . . no
C20 C28 3.543(5) . . no
C27 C35 3.494(5) . 4_455 no
C27 C34 3.421(5) . 4_455 no
C28 C20 3.543(5) . . no
C30 C20 3.522(5) . . no
C31 C36 3.578(5) . . no
C31 C20 3.525(5) . . no
C34 C27 3.421(5) . 4_555 no
C35 C27 3.494(5) . 4_555 no
C35 O4 3.218(5) . 4_555 no
C35 O3 3.178(5) . . no
C36 C31 3.578(5) . . no
C2 H8A 2.9800 . . no
C4 H23 3.0400 . 2_664 no
C5 H23 3.0200 . 2_664 no
C6 H1 2.7100 . . no
C9 H1 3.0500 . 4_565 no
C10 H2 2.9600 . . no
C11 H2 2.6800 . . no
C12 H18A 2.7900 . . no
C12 H1 2.8700 . . no
C17 H1 2.8200 . . no
C17 H34 2.8900 . 2_665 no
C20 H31 3.0700 . . no
C20 H26A 3.0800 . . no
C21 H4 2.8700 . 3_545 no
C22 H4 3.0300 . 3_545 no
C24 H3A 2.6900 . . no
C27 H3A 3.0800 . 4_455 no
C27 H18C 3.0800 . 4_455 no
C28 H20 2.9700 . . no
C29 H20 2.6400 . . no
C30 H3A 2.8900 . . no
C30 H36A 2.7700 . . no
C31 H36A 2.9800 . . no
C35 H3A 2.8400 . . no
C35 H16 3.0400 . 3_544 no
H1 C12 2.8700 . . no
H1 C17 2.8200 . . no
H1 H6 2.3200 . . no
H1 H17 2.5000 . . no
H1 O2 2.0300 . 4_465 no
H1 C9 3.0500 . 4_465 no
H1 C6 2.7100 . . no
H2 C10 2.9600 . . no
H2 C11 2.6800 . . no
H2 O4 2.5400 . 4_555 no
H3A C30 2.8900 . . no
H3A C35 2.8400 . . no
H3A H24 2.3400 . . no
H3A H35 2.5300 . . no
H3A O4 2.0600 . 4_555 no
H3A C27 3.0800 . 4_555 no
H3A C24 2.6900 . . no
H4 C21 2.8700 . 3_554 no
H4 C22 3.0300 . 3_554 no
H6 O1 2.4500 . . no
H6 H1 2.3200 . . no
H8A C2 2.9800 . . no
H13 O3 2.5800 . . no
H15 H21 2.4900 . 4_455 no
H16 C35 3.0400 . 3_555 no
H17 O1 2.8100 . . no
H17 H1 2.5000 . . no
H18A C12 2.7900 . . no
H18B O2 2.7800 . . no
H18C O4 2.7400 . 4_555 no
H18C C27 3.0800 . 4_555 no
H20 C28 2.9700 . . no
H20 C29 2.6400 . . no
H20 O2 2.6000 . 4_455 no
H21 H15 2.4900 . 4_555 no
H23 C4 3.0400 . 2_665 no
H23 C5 3.0200 . 2_665 no
H24 O3 2.4700 . . no
H24 H3A 2.3400 . . no
H26A C20 3.0800 . . no
H31 O1 2.5900 . 1_545 no
H31 C20 3.0700 . . no
H34 C17 2.8900 . 2_664 no
H34 H36B 2.5400 . 4_555 no
H35 O3 2.7800 . . no
H35 H3A 2.5300 . . no
H36A C30 2.7700 . . no
H36A C31 2.9800 . . no
H36B H34 2.5400 . 4_455 no
H36C O4 2.8800 . . no
H36C O2 2.8800 . 4_455 no

loop_
_geom_hbond_atom_site_label_D
_geom_hbond_atom_site_label_H
_geom_hbond_atom_site_label_A
_geom_hbond_site_symmetry_A
_geom_hbond_distance_DH
_geom_hbond_distance_HA
_geom_hbond_distance_DA
_geom_hbond_angle_DHA
_geom_hbond_publ_flag
O1 H1 O2 4_465 0.82 2.03 2.823(3) 164.00 yes
O3 H3A O4 4_555 0.82 2.06 2.861(3) 164.00 yes
C2 H2 O4 4_555 0.93 2.54 3.430(5) 162.00 yes
C6 H6 O1 . 0.93 2.45 2.801(4) 102.00 no
C13 H13 O3 . 0.93 2.58 3.453(4) 157.00 yes
C20 H20 O2 4_455 0.93 2.60 3.478(5) 158.00 yes
C24 H24 O3 . 0.93 2.47 2.803(6) 101.00 no
C31 H31 O1 1_545 0.93 2.59 3.478(5) 161.00 yes
C2 H2 CgC . 0.93 2.63 2.918(4) 99.00 no
C4 H4 CgD 3_554 0.93 2.97 3.750(5) 142.00 yes
C20 H20 CgF . 0.93 2.68 2.957(4) 98.00 no

loop_
_geom_torsion_atom_site_label_1
_geom_torsion_atom_site_label_2
_geom_torsion_atom_site_label_3
_geom_torsion_atom_site_label_4
_geom_torsion_site_symmetry_1
_geom_torsion_site_symmetry_2
_geom_torsion_site_symmetry_3
_geom_torsion_site_symmetry_4
_geom_torsion
_geom_torsion_publ_flag
C6 C1 C2 C3 . . . . -0.4(5) no
C7 C1 C2 C3 . . . . -178.4(3) no
C2 C1 C6 C5 . . . . 1.0(5) no
C7 C1 C6 C5 . . . . 179.0(3) no
C2 C1 C7 O1 . . . . -167.8(3) no
C2 C1 C7 C8 . . . . 71.2(4) no
C2 C1 C7 C11 . . . . -43.2(4) no
C6 C1 C7 O1 . . . . 14.3(4) no
C6 C1 C7 C8 . . . . -106.7(3) no
C6 C1 C7 C11 . . . . 138.9(3) no
C1 C2 C3 C4 . . . . -0.6(6) no
C2 C3 C4 C5 . . . . 1.0(6) no
C3 C4 C5 C6 . . . . -0.3(6) no
C4 C5 C6 C1 . . . . -0.7(6) no
O1 C7 C8 C9 . . . . 127.1(3) no
C1 C7 C8 C9 . . . . -109.1(3) no
C11 C7 C8 C9 . . . . 10.7(3) no
O1 C7 C11 C10 . . . . -122.2(3) no
O1 C7 C11 C12 . . . . 58.8(3) no
C1 C7 C11 C10 . . . . 112.0(3) no
C1 C7 C11 C12 . . . . -67.1(3) no
C8 C7 C11 C10 . . . . -7.6(4) no
C8 C7 C11 C12 . . . . 173.4(3) no
C7 C8 C9 O2 . . . . 169.2(3) no
C7 C8 C9 C10 . . . . -11.0(4) no
O2 C9 C10 C11 . . . . -173.6(3) no
O2 C9 C10 C18 . . . . 7.3(5) no
C8 C9 C10 C11 . . . . 6.6(4) no
C8 C9 C10 C18 . . . . -172.5(3) no
C9 C10 C11 C7 . . . . 0.9(4) no
C9 C10 C11 C12 . . . . 179.9(3) no
C18 C10 C11 C7 . . . . 179.9(3) no
C18 C10 C11 C12 . . . . -1.1(5) no
C7 C11 C12 C13 . . . . 105.4(4) no
C7 C11 C12 C17 . . . . -75.6(4) no
C10 C11 C12 C13 . . . . -73.6(5) no
C10 C11 C12 C17 . . . . 105.5(4) no
C11 C12 C13 C14 . . . . 177.9(4) no
C17 C12 C13 C14 . . . . -1.1(6) no
C11 C12 C17 C16 . . . . -177.8(3) no
C13 C12 C17 C16 . . . . 1.3(5) no
C12 C13 C14 C15 . . . . 0.1(7) no
C13 C14 C15 C16 . . . . 0.7(7) no
C14 C15 C16 C17 . . . . -0.5(6) no
C15 C16 C17 C12 . . . . -0.5(6) no
C24 C19 C20 C21 . . . . -1.8(5) no
C25 C19 C20 C21 . . . . -179.4(3) no
C20 C19 C24 C23 . . . . 1.9(5) no
C25 C19 C24 C23 . . . . 179.5(3) no
C20 C19 C25 O3 . . . . -162.5(3) no
C20 C19 C25 C26 . . . . 77.1(4) no
C20 C19 C25 C29 . . . . -37.7(4) no
C24 C19 C25 O3 . . . . 20.0(4) no
C24 C19 C25 C26 . . . . -100.4(4) no
C24 C19 C25 C29 . . . . 144.8(3) no
C19 C20 C21 C22 . . . . 0.8(6) no
C20 C21 C22 C23 . . . . 0.1(6) no
C21 C22 C23 C24 . . . . 0.0(6) no
C22 C23 C24 C19 . . . . -1.0(6) no
O3 C25 C26 C27 . . . . 128.2(3) no
C19 C25 C26 C27 . . . . -109.3(3) no
C29 C25 C26 C27 . . . . 10.5(4) no
O3 C25 C29 C28 . . . . -122.6(3) no
O3 C25 C29 C30 . . . . 57.3(3) no
C19 C25 C29 C28 . . . . 112.6(3) no
C19 C25 C29 C30 . . . . -67.6(3) no
C26 C25 C29 C28 . . . . -7.4(4) no
C26 C25 C29 C30 . . . . 172.5(3) no
C25 C26 C27 O4 . . . . 170.6(3) no
C25 C26 C27 C28 . . . . -10.7(4) no
O4 C27 C28 C29 . . . . -174.9(3) no
O4 C27 C28 C36 . . . . 6.8(5) no
C26 C27 C28 C29 . . . . 6.4(4) no
C26 C27 C28 C36 . . . . -171.9(3) no
C27 C28 C29 C25 . . . . 0.8(4) no
C27 C28 C29 C30 . . . . -179.0(3) no
C36 C28 C29 C25 . . . . 179.0(3) no
C36 C28 C29 C30 . . . . -0.9(5) no
C25 C29 C30 C31 . . . . 107.3(3) no
C25 C29 C30 C35 . . . . -73.4(4) no
C28 C29 C30 C31 . . . . -72.9(5) no
C28 C29 C30 C35 . . . . 106.5(4) no
C29 C30 C31 C32 . . . . 179.4(4) no
C35 C30 C31 C32 . . . . 0.1(5) no
C29 C30 C35 C34 . . . . -179.6(3) no
C31 C30 C35 C34 . . . . -0.2(5) no
C30 C31 C32 C33 . . . . 0.3(6) no
C31 C32 C33 C34 . . . . -0.6(7) no
C32 C33 C34 C35 . . . . 0.4(6) no
C33 C34 C35 C30 . . . . 0.0(6) no
